data_7218393
loop_
_publ_author_name
'Pourayoubi, Mehrdad'
'Toghraee, Maryam'
'Zhu, Jianfeng'
'Du\<sek, Michal'
'Bereciartua, Pablo J.'
'Eigner, V\'aclav'

_publ_section_title
;
 Database analysis of hydrogen bond patterns in phosphoric triamides
 completed with seven new compounds: a crystallographic and15N NMR study
;
_journal_issue 47
_journal_name_full CrystEngComm
_journal_page_first 10870
_journal_paper_doi 10.1039/C4CE01793E
_journal_volume 16
_journal_year 2014
_chemical_absolute_configuration ad
_chemical_formula_moiety 'C14 H26 Cl2 N3 O2 P1'
_chemical_formula_sum 'C14 H26 Cl2 N3 O2 P'
_chemical_formula_weight 370.3
_chemical_name_systematic ' ?'
_space_group_IT_number 78
_symmetry_cell_setting tetragonal
_symmetry_Int_Tables_number 78
_symmetry_space_group_name_Hall 'P 4cw'
_symmetry_space_group_name_H-M 'P 43'
_cell_angle_alpha 90
_cell_angle_beta 90
_cell_angle_gamma 90
_cell_formula_units_Z 4
_cell_length_a 11.3283(3)
_cell_length_b 11.3283(3)
_cell_length_c 14.4747(3)
_cell_measurement_reflns_used 7467
_cell_measurement_temperature 119.8(6)
_cell_measurement_theta_max 27.74
_cell_measurement_theta_min 2.9
_cell_volume 1857.54(8)
_computing_cell_refinement
;
CrysAlisPro, Agilent Technologies,
Version 1.171.35.21 (release 20-01-2012 CrysAlis171 .NET)
(compiled Jan 23 2012,18:06:46)
;
_computing_data_collection
;
CrysAlisPro, Agilent Technologies,
Version 1.171.35.21 (release 20-01-2012 CrysAlis171 .NET)
(compiled Jan 23 2012,18:06:46)
;
_computing_data_reduction
;
CrysAlisPro, Agilent Technologies,
Version 1.171.35.21 (release 20-01-2012 CrysAlis171 .NET)
(compiled Jan 23 2012,18:06:46)
;
_diffrn_ambient_temperature 119.8
_diffrn_detector_area_resol_mean 10.3784
_diffrn_measured_fraction_theta_full 0.98
_diffrn_measured_fraction_theta_max 0.97
_diffrn_measurement_device 'four-cycle diffractometer'
_diffrn_measurement_device_type 'Xcalibur, Atlas, Gemini ultra'
_diffrn_measurement_method '\w scans'
_diffrn_radiation_monochromator graphite
_diffrn_radiation_probe x-ray
_diffrn_radiation_source 'Enhance (Mo) X-ray Source'
_diffrn_radiation_type 'Mo K\a'
_diffrn_radiation_wavelength 0.7107
_diffrn_reflns_av_R_equivalents 0.0474
_diffrn_reflns_av_sigmaI/netI 0.0361
_diffrn_reflns_limit_h_max 14
_diffrn_reflns_limit_h_min -14
_diffrn_reflns_limit_k_max 13
_diffrn_reflns_limit_k_min -14
_diffrn_reflns_limit_l_max 18
_diffrn_reflns_limit_l_min -18
_diffrn_reflns_number 27163
_diffrn_reflns_theta_full 27.6
_diffrn_reflns_theta_max 27.8
_diffrn_reflns_theta_min 2.91
_exptl_absorpt_coefficient_mu 0.445
_exptl_absorpt_correction_T_max 1
_exptl_absorpt_correction_T_min 0.959
_exptl_absorpt_correction_type multi-scan
_exptl_absorpt_process_details
;
CrysAlisPro, Agilent Technologies,
Version 1.171.35.21 (release 20-01-2012 CrysAlis171 .NET)
(compiled Jan 23 2012,18:06:46)
Empirical absorption correction using spherical harmonics,
 implemented in SCALE3 ABSPACK scaling algorithm.
;
_exptl_crystal_colour colourless
_exptl_crystal_density_diffrn 1.3235
_exptl_crystal_density_method 'not measured'
_exptl_crystal_description needle
_exptl_crystal_F_000 784
_exptl_crystal_size_max 0.579
_exptl_crystal_size_mid 0.084
_exptl_crystal_size_min 0.068
_refine_diff_density_max 0.23
_refine_diff_density_min -0.23
_refine_ls_abs_structure_details '  1876 of Friedel pairs used in the refinement'
_refine_ls_abs_structure_Flack -0.01(5)
_refine_ls_extinction_method none
_refine_ls_goodness_of_fit_gt 1.46
_refine_ls_goodness_of_fit_ref 1.40
_refine_ls_hydrogen_treatment mixed
_refine_ls_number_constraints 99
_refine_ls_number_parameters 205
_refine_ls_number_reflns 4091
_refine_ls_number_restraints 2
_refine_ls_R_factor_all 0.0490
_refine_ls_R_factor_gt 0.0336
_refine_ls_shift/su_max 0.0107
_refine_ls_shift/su_mean 0.0007
_refine_ls_structure_factor_coef F
_refine_ls_weighting_details w=1/(\s^2^(F)+0.0001F^2^)
_refine_ls_weighting_scheme sigma
_refine_ls_wR_factor_gt 0.0300
_refine_ls_wR_factor_ref 0.0316
_reflns_number_gt 3393
_reflns_number_total 4091
_reflns_threshold_expression I>3\s(I)
_cod_data_source_file c4ce01793e2.cif
_cod_data_source_block I
_cod_depositor_comments
;
The following automatic conversions were performed:

'_diffrn_radiation_probe' value 'X-ray' changed to 'x-ray' according
to
/usr/data/users/saulius/crontab/automatic-downloads/rss-feeds/RSC/lib/dictionaries/cif_core.dic
dictionary named 'cif_core.dic' version 2.4.2 from 2011-04-26.

Automatic conversion script
Id: cif_fix_values 2827 2014-09-09 07:05:25Z andrius 

 Adding full bibliography for 7218388--7218395.cif.
;
_cod_original_sg_symbol_Hall 'P cw'
_cod_original_formula_sum 'C14 H26 Cl2 N3 O2 P1'
_cod_database_code 7218393

loop_
_symmetry_equiv_pos_site_id
_symmetry_equiv_pos_as_xyz
1 x,y,z
2 -x,-y,z+1/2
3 -y,x,z+3/4
4 y,-x,z+1/4

loop_
_atom_site_label
_atom_site_type_symbol
_atom_site_fract_x
_atom_site_fract_y
_atom_site_fract_z
_atom_site_adp_type
_atom_site_U_iso_or_equiv
_atom_site_symmetry_multiplicity
_atom_site_occupancy
_atom_site_calc_flag
P1 P 0.49259(4) 0.72352(4) 1.00136(3) Uani 0.01708(14) 4 1 d
Cl1 Cl 0.11056(5) 0.54409(7) 1.05128(4) Uani 0.0524(2) 4 1 d
Cl2 Cl 0.25371(8) 0.34297(6) 1.10815(4) Uani 0.0687(3) 4 1 d
O1 O 0.57127(12) 0.71793(11) 1.08269(8) Uani 0.0208(4) 4 1 d
O2 O 0.36133(13) 0.58038(14) 1.15029(9) Uani 0.0334(5) 4 1 d
N1 N 0.39911(14) 0.60819(14) 0.99644(10) Uani 0.0185(5) 4 1 d
N2 N 0.41217(14) 0.84215(14) 1.00187(11) Uani 0.0233(5) 4 1 d
N3 N 0.55349(14) 0.71190(14) 0.89856(10) Uani 0.0204(5) 4 1 d
C1 C 0.34310(18) 0.55840(18) 1.06993(13) Uani 0.0216(6) 4 1 d
C2 C 0.20284(18) 0.89406(18) 0.99838(15) Uani 0.0283(6) 4 1 d
C3 C 0.24844(19) 0.47095(18) 1.03971(13) Uani 0.0244(6) 4 1 d
C4 C 0.22670(18) 1.00261(18) 1.05711(13) Uani 0.0272(7) 4 1 d
C5 C 0.62745(19) 0.60724(18) 0.87962(13) Uani 0.0270(7) 4 1 d
C6 C 0.44140(18) 0.94663(18) 1.05733(14) Uani 0.0255(6) 4 1 d
C7 C 0.33633(19) 0.98372(18) 1.11524(14) Uani 0.0288(7) 4 1 d
C8 C 0.72518(18) 0.84478(18) 0.87832(14) Uani 0.0284(7) 4 1 d
C9 C 0.80621(18) 0.73911(18) 0.85971(15) Uani 0.0278(7) 4 1 d
C10 C 0.9310(2) 0.7640(2) 0.89130(18) Uani 0.0431(9) 4 1 d
C11 C 0.1207(2) 1.0336(2) 1.11734(16) Uani 0.0426(8) 4 1 d
C12 C 0.59844(18) 0.81705(19) 0.85198(13) Uani 0.0275(7) 4 1 d
C13 C 0.30955(18) 0.85822(17) 0.94120(14) Uani 0.0245(6) 4 1 d
C14 C 0.75567(19) 0.62833(19) 0.90504(14) Uani 0.0292(7) 4 1 d
H1c2 H 0.137179 0.909136 0.958145 Uiso 0.034 4 1 d
H2c2 H 0.17992 0.829615 1.037538 Uiso 0.034 4 1 d
H1c3 H 0.255(2) 0.4448(18) 0.9768(5) Uiso 0.0293 4 1 d
H1c4 H 0.240006 1.068359 1.016581 Uiso 0.0326 4 1 d
H1c5 H 0.62205 0.587226 0.815316 Uiso 0.0325 4 1 d
H2c5 H 0.597777 0.540969 0.913815 Uiso 0.0325 4 1 d
H1c6 H 0.463659 1.010267 1.017139 Uiso 0.0306 4 1 d
H2c6 H 0.506878 0.9289 1.09708 Uiso 0.0306 4 1 d
H1c7 H 0.354905 1.055155 1.147822 Uiso 0.0346 4 1 d
H2c7 H 0.32084 0.924588 1.161178 Uiso 0.0346 4 1 d
H1c8 H 0.728765 0.865189 0.94263 Uiso 0.0341 4 1 d
H2c8 H 0.752221 0.911675 0.843543 Uiso 0.0341 4 1 d
H1c9 H 0.809802 0.725668 0.794285 Uiso 0.0333 4 1 d
H1c10 H 0.960919 0.831833 0.859202 Uiso 0.0517 4 1 d
H2c10 H 0.931201 0.779015 0.956568 Uiso 0.0517 4 1 d
H3c10 H 0.979979 0.696927 0.878176 Uiso 0.0517 4 1 d
H1c11 H 0.051891 1.042031 1.079181 Uiso 0.0511 4 1 d
H2c11 H 0.10784 0.971866 1.161625 Uiso 0.0511 4 1 d
H3c11 H 0.135619 1.106489 1.149117 Uiso 0.0511 4 1 d
H1c12 H 0.549092 0.883361 0.866611 Uiso 0.033 4 1 d
H2c12 H 0.593171 0.80643 0.786307 Uiso 0.033 4 1 d
H1c13 H 0.293025 0.785586 0.909584 Uiso 0.0294 4 1 d
H2c13 H 0.326375 0.91866 0.896618 Uiso 0.0294 4 1 d
H1c14 H 0.801964 0.56103 0.887381 Uiso 0.035 4 1 d
H2c14 H 0.7628 0.634723 0.97094 Uiso 0.035 4 1 d
H1n1 H 0.3730(17) 0.5886(16) 0.9420(6) Uiso 0.0222 4 1 d

loop_
_atom_site_aniso_label
_atom_site_aniso_type_symbol
_atom_site_aniso_U_11
_atom_site_aniso_U_22
_atom_site_aniso_U_33
_atom_site_aniso_U_12
_atom_site_aniso_U_13
_atom_site_aniso_U_23
P1 P 0.0195(3) 0.0190(3) 0.0128(2) -0.0012(2) -0.0015(2) 0.0007(2)
Cl1 Cl 0.0219(3) 0.0768(5) 0.0584(4) -0.0078(3) 0.0119(3) -0.0349(4)
Cl2 Cl 0.1211(7) 0.0451(4) 0.0400(3) -0.0409(4) -0.0190(4) 0.0218(3)
O1 O 0.0230(8) 0.0247(8) 0.0149(6) -0.0008(6) -0.0027(5) 0.0011(5)
O2 O 0.0348(9) 0.0535(10) 0.0120(7) -0.0175(8) 0.0009(6) -0.0023(6)
N1 N 0.0242(9) 0.0214(9) 0.0098(7) -0.0029(7) -0.0007(7) -0.0019(7)
N2 N 0.0241(9) 0.0225(9) 0.0234(8) 0.0011(7) -0.0104(8) -0.0049(8)
N3 N 0.0243(9) 0.0216(9) 0.0153(7) -0.0044(7) 0.0031(7) 0.0028(7)
C1 C 0.0223(11) 0.0246(11) 0.0180(10) 0.0013(9) 0.0015(8) 0.0001(8)
C2 C 0.0226(11) 0.0256(11) 0.0368(11) -0.0034(9) -0.0106(10) 0.0054(10)
C3 C 0.0310(12) 0.0269(12) 0.0155(9) -0.0057(9) 0.0052(9) 0.0008(8)
C4 C 0.0275(12) 0.0252(12) 0.0289(11) 0.0029(9) 0.0016(9) 0.0040(9)
C5 C 0.0357(13) 0.0237(12) 0.0218(11) -0.0060(10) 0.0104(9) -0.0035(9)
C6 C 0.0262(11) 0.0216(11) 0.0288(11) -0.0010(9) -0.0055(9) -0.0043(9)
C7 C 0.0355(13) 0.0238(12) 0.0272(11) 0.0028(9) -0.0027(10) -0.0034(9)
C8 C 0.0283(12) 0.0244(12) 0.0325(12) -0.0034(9) -0.0011(9) 0.0051(9)
C9 C 0.0273(12) 0.0303(13) 0.0256(11) -0.0046(10) 0.0008(9) -0.0017(9)
C10 C 0.0293(14) 0.0388(15) 0.0612(16) 0.0002(11) -0.0043(12) -0.0020(13)
C11 C 0.0357(14) 0.0478(16) 0.0443(14) 0.0052(12) 0.0087(11) 0.0042(12)
C12 C 0.0283(12) 0.0310(12) 0.0232(10) -0.0004(9) 0.0016(9) 0.0130(9)
C13 C 0.0265(12) 0.0213(11) 0.0258(10) 0.0035(9) -0.0102(9) -0.0023(9)
C14 C 0.0342(13) 0.0232(12) 0.0301(11) 0.0050(9) 0.0072(10) -0.0006(9)

loop_
_atom_type_symbol
_atom_type_scat_dispersion_real
_atom_type_scat_dispersion_imag
_atom_type_scat_source
C 0.0033 0.0016 'International Tables Vol C tables 4.2.6.8 and 6.1.1.1'
H 0.0000 0.0000 'International Tables Vol C tables 4.2.6.8 and 6.1.1.1'
Cl 0.1484 0.1585 'International Tables Vol C tables 4.2.6.8 and 6.1.1.1'
N 0.0061 0.0033 'International Tables Vol C tables 4.2.6.8 and 6.1.1.1'
O 0.0106 0.0060 'International Tables Vol C tables 4.2.6.8 and 6.1.1.1'
P 0.1023 0.0942 'International Tables Vol C tables 4.2.6.8 and 6.1.1.1'

loop_
_geom_angle_atom_site_label_1
_geom_angle_atom_site_label_2
_geom_angle_atom_site_label_3
_geom_angle
O1 P1 N1 112.32(8)
O1 P1 N2 111.73(8)
O1 P1 N3 117.65(8)
N1 P1 N2 106.84(8)
N1 P1 N3 99.41(8)
N2 P1 N3 107.80(8)
N1 Cl1 C3 40.65(7)
P1 N1 Cl1 138.73(8)
P1 N1 C1 125.58(13)
P1 N1 H1n1 116.7(12)
Cl1 N1 C1 44.72(10)
Cl1 N1 H1n1 80.3(12)
C1 N1 H1n1 116.3(12)
P1 N2 C6 122.91(13)
P1 N2 C13 122.97(13)
C6 N2 C13 113.93(15)
P1 N3 C5 118.02(12)
P1 N3 C12 119.90(13)
C5 N3 C12 111.79(15)
O2 C1 N1 126.00(18)
O2 C1 C3 122.07(18)
N1 C1 C3 111.91(15)
C4 C2 C13 112.29(17)
C4 C2 H1c2 109.47
C4 C2 H2c2 109.47
C13 C2 H1c2 109.47
C13 C2 H2c2 109.47
H1c2 C2 H2c2 106.5
Cl1 C3 Cl2 111.21(11)
Cl1 C3 C1 106.77(14)
Cl1 C3 H1c3 107.6(13)
Cl2 C3 C1 110.53(14)
Cl2 C3 H1c3 106.1(11)
C1 C3 H1c3 114.7(13)
C2 C4 C7 110.01(17)
C2 C4 C11 111.48(18)
C2 C4 H1c4 108.3
C7 C4 C11 111.13(17)
C7 C4 H1c4 108.67
C11 C4 H1c4 107.12
N3 C5 C14 111.81(16)
N3 C5 H1c5 109.47
N3 C5 H2c5 109.47
C14 C5 H1c5 109.47
C14 C5 H2c5 109.47
H1c5 C5 H2c5 107.03
N2 C6 C7 110.42(16)
N2 C6 H1c6 109.47
N2 C6 H2c6 109.47
C7 C6 H1c6 109.47
C7 C6 H2c6 109.47
H1c6 C6 H2c6 108.51
C4 C7 C6 112.07(17)
C4 C7 H1c7 109.47
C4 C7 H2c7 109.47
C6 C7 H1c7 109.47
C6 C7 H2c7 109.47
H1c7 C7 H2c7 106.74
C9 C8 C12 111.14(17)
C9 C8 H1c8 109.47
C9 C8 H2c8 109.47
C12 C8 H1c8 109.47
C12 C8 H2c8 109.47
H1c8 C8 H2c8 107.75
C8 C9 C10 111.17(17)
C8 C9 C14 109.98(17)
C8 C9 H1c9 108.83
C10 C9 C14 111.94(18)
C10 C9 H1c9 106.75
C14 C9 H1c9 108.02
C9 C10 H1c10 109.47
C9 C10 H2c10 109.47
C9 C10 H3c10 109.47
H1c10 C10 H2c10 109.47
H1c10 C10 H3c10 109.47
H2c10 C10 H3c10 109.47
C4 C11 H1c11 109.47
C4 C11 H2c11 109.47
C4 C11 H3c11 109.47
H1c11 C11 H2c11 109.47
H1c11 C11 H3c11 109.47
H2c11 C11 H3c11 109.47
N3 C12 C8 112.48(16)
N3 C12 H1c12 109.47
N3 C12 H2c12 109.47
C8 C12 H1c12 109.47
C8 C12 H2c12 109.47
H1c12 C12 H2c12 106.28
N2 C13 C2 109.70(16)
N2 C13 H1c13 109.47
N2 C13 H2c13 109.47
C2 C13 H1c13 109.47
C2 C13 H2c13 109.47
H1c13 C13 H2c13 109.24
C5 C14 C9 112.58(17)
C5 C14 H1c14 109.47
C5 C14 H2c14 109.47
C9 C14 H1c14 109.47
C9 C14 H2c14 109.47
H1c14 C14 H2c14 106.17

loop_
_geom_bond_atom_site_label_1
_geom_bond_atom_site_label_2
_geom_bond_distance
P1 O1 1.4780(13)
P1 N1 1.6833(16)
P1 N2 1.6236(16)
P1 N3 1.6453(15)
Cl1 N1 3.4413(17)
Cl1 C3 1.776(2)
Cl2 C3 1.757(2)
O2 C1 1.207(2)
N1 C1 1.361(2)
N1 H1n1 0.870(11)
N2 C6 1.468(3)
N2 C13 1.468(3)
N3 C5 1.477(3)
N3 C12 1.460(3)
C1 C3 1.524(3)
C2 C4 1.519(3)
C2 C13 1.520(3)
C2 H1c2 0.96
C2 H2c2 0.96
C3 H1c3 0.960(9)
C4 C7 1.515(3)
C4 C11 1.525(3)
C4 H1c4 0.96
C5 C14 1.517(3)
C5 H1c5 0.96
C5 H2c5 0.96
C6 C7 1.515(3)
C6 H1c6 0.96
C6 H2c6 0.96
C7 H1c7 0.96
C7 H2c7 0.96
C8 C9 1.532(3)
C8 C12 1.518(3)
C8 H1c8 0.96
C8 H2c8 0.96
C9 C10 1.512(3)
C9 C14 1.528(3)
C9 H1c9 0.96
C10 H1c10 0.96
C10 H2c10 0.96
C10 H3c10 0.96
C11 H1c11 0.96
C11 H2c11 0.96
C11 H3c11 0.96
C12 H1c12 0.96
C12 H2c12 0.96
C13 H1c13 0.96
C13 H2c13 0.96
C14 H1c14 0.96
C14 H2c14 0.96

loop_
_geom_hbond_atom_site_label_D
_geom_hbond_atom_site_label_H
_geom_hbond_atom_site_label_A
_geom_hbond_site_symmetry_A
_geom_hbond_distance_DH
_geom_hbond_distance_HA
_geom_hbond_distance_DA
_geom_hbond_angle_DHA
C3 H1c3 O2 3_654 0.960(9) 2.37(2) 3.062(2) 128.9(16)
N1 H1n1 O1 3_654 0.870(11) 1.899(13) 2.7479(19) 164.9(18)

loop_
_jana_cell_twin_matrix_id
_jana_cell_twin_volume_fraction
_jana_cell_twin_matrix_1_1
_jana_cell_twin_matrix_1_2
_jana_cell_twin_matrix_1_3
_jana_cell_twin_matrix_2_1
_jana_cell_twin_matrix_2_2
_jana_cell_twin_matrix_2_3
_jana_cell_twin_matrix_3_1
_jana_cell_twin_matrix_3_2
_jana_cell_twin_matrix_3_3
1 1.01(5) 1 0 0 0 1 0 0 0 1
2 -0.01(5) -1 0 0 0 -1 0 0 0 -1
